data_4119720
loop_
_publ_author_name
'Kazuki Umehara'
'Shigeki Kuwata'
'Takao Ikariya'

_publ_section_title
;
 N-N Bond Cleavage of Hydrazines with a Multiproton-Responsive Pincer-Type
 Iron Complex
;
_journal_name_full 'Journal of the American Chemical Society'
_journal_page_first 6754
_journal_page_last 6757
_journal_paper_doi 10.1021/ja3122944
_journal_volume 135
_journal_year 2013
_chemical_formula_moiety 'C31 H49 Fe N7 P2, 2(C F3 O3 S)'
_chemical_formula_sum 'C33 H49 F6 Fe N7 O6 P2 S2'
_chemical_formula_weight 935.70
_space_group_IT_number 2
_symmetry_cell_setting triclinic
_symmetry_Int_Tables_number 2
_symmetry_space_group_name_Hall '-P 1'
_symmetry_space_group_name_H-M 'P -1'
_atom_sites_solution_hydrogens geom
_atom_sites_solution_primary direct
_atom_sites_solution_secondary difmap
_cell_angle_alpha 81.424(8)
_cell_angle_beta 76.624(6)
_cell_angle_gamma 81.593(7)
_cell_formula_units_Z 2
_cell_length_a 10.502(2)
_cell_length_b 11.823(2)
_cell_length_c 18.286(4)
_cell_measurement_reflns_used 6618
_cell_measurement_temperature 93
_cell_measurement_theta_max 27.48
_cell_measurement_theta_min 3.02
_cell_volume 2169.4(7)
_computing_cell_refinement CrystalClear
_computing_data_collection 'CrystalClear (Rigaku Inc., 2008)'
_computing_data_reduction CrystalClear
_computing_molecular_graphics 'CrystalStructure 4.0'
_computing_publication_material 'CrystalStructure 4.0 (Rigaku, 2010)'
_computing_structure_refinement 'CRYSTALS (Carruthers, et al., 1999)'
_computing_structure_solution 'SIR92 (Altomare, et al., 1994)'
_diffrn_ambient_temperature 93
_diffrn_detector_area_resol_mean 7.111
_diffrn_measured_fraction_theta_full 0.961
_diffrn_measured_fraction_theta_max 0.961
_diffrn_measurement_device_type 'Rigaku Saturn724'
_diffrn_measurement_method \w
_diffrn_radiation_type 'Mo K\a'
_diffrn_radiation_wavelength 0.71075
_diffrn_reflns_av_R_equivalents 0.0337
_diffrn_reflns_limit_h_max 13
_diffrn_reflns_limit_h_min -11
_diffrn_reflns_limit_k_max 10
_diffrn_reflns_limit_k_min -15
_diffrn_reflns_limit_l_max 23
_diffrn_reflns_limit_l_min -23
_diffrn_reflns_number 17728
_diffrn_reflns_theta_full 27.49
_diffrn_reflns_theta_max 27.49
_diffrn_standards_number 0
_exptl_absorpt_coefficient_mu 0.592
_exptl_absorpt_correction_T_max 0.943
_exptl_absorpt_correction_T_min 0.842
_exptl_absorpt_correction_type multi-scan
_exptl_absorpt_process_details 'REQAB (Rigaku, 1998)'
_exptl_crystal_colour red
_exptl_crystal_density_diffrn 1.432
_exptl_crystal_description prism
_exptl_crystal_F_000 972.00
_exptl_crystal_size_max 0.170
_exptl_crystal_size_mid 0.130
_exptl_crystal_size_min 0.100
_refine_diff_density_max 1.380
_refine_diff_density_min -0.505
_refine_ls_extinction_method none
_refine_ls_goodness_of_fit_ref 1.000
_refine_ls_hydrogen_treatment mixed
_refine_ls_number_parameters 566
_refine_ls_number_reflns 9568
_refine_ls_R_factor_gt 0.0397
_refine_ls_shift/su_max 0.000
_refine_ls_structure_factor_coef Fsqd
_refine_ls_weighting_details 'w = 1/[0.0010Fo^2^ + 0.9080\s(Fo^2^)]/(4Fo^2^)'
_refine_ls_weighting_scheme calc
_refine_ls_wR_factor_ref 0.1158
_reflns_number_gt 6739
_reflns_number_total 9568
_reflns_threshold_expression F^2^>2.0\s(F^2^)
_cod_data_source_file ja3122944_si_004.cif
_cod_data_source_block '[Fe(LH2)(PMe3)2(PhN=NH)](OTf)2(4a)'
_cod_database_code 4119720

loop_
_symmetry_equiv_pos_site_id
_symmetry_equiv_pos_as_xyz
1 +X,+Y,+Z
2 -X,-Y,-Z

loop_
_atom_site_label
_atom_site_type_symbol
_atom_site_fract_x
_atom_site_fract_y
_atom_site_fract_z
_atom_site_U_iso_or_equiv
_atom_site_adp_type
_atom_site_occupancy
_atom_site_symmetry_multiplicity
_atom_site_calc_flag
_atom_site_refinement_flags
Fe1 Fe 0.97679(3) 0.45371(3) 0.26155(2) 0.01087(9) Uani 1.0 2 d .
S1 S 0.71435(6) 0.26994(5) 0.08067(3) 0.01479(15) Uani 1.0 2 d .
S2 S 0.46081(6) 0.75748(5) 0.40936(4) 0.02197(17) Uani 1.0 2 d .
P1 P 0.82880(6) 0.37167(5) 0.35846(3) 0.01356(15) Uani 1.0 2 d .
P2 P 1.11799(6) 0.53570(5) 0.15894(3) 0.01455(15) Uani 1.0 2 d .
F1 F 0.52360(17) 0.14015(17) 0.12473(11) 0.0466(6) Uani 1.0 2 d .
F2 F 0.66984(18) 0.10619(15) 0.19327(11) 0.0460(6) Uani 1.0 2 d .
F3 F 0.52854(17) 0.25705(18) 0.20311(11) 0.0491(6) Uani 1.0 2 d .
F4 F 0.28223(16) 0.93840(15) 0.41781(13) 0.0488(6) Uani 1.0 2 d .
F5 F 0.48035(17) 0.97999(15) 0.38677(14) 0.0573(7) Uani 1.0 2 d .
F6 F 0.3958(3) 0.91989(17) 0.30641(13) 0.0682(8) Uani 1.0 2 d .
O1 O 0.79430(16) 0.31471(14) 0.12326(10) 0.0188(5) Uani 1.0 2 d .
O2 O 0.62841(18) 0.35737(14) 0.04664(11) 0.0264(6) Uani 1.0 2 d .
O3 O 0.78548(18) 0.18414(15) 0.03398(11) 0.0259(5) Uani 1.0 2 d .
O4 O 0.58619(17) 0.73740(15) 0.35776(12) 0.0284(6) Uani 1.0 2 d .
O5 O 0.35975(19) 0.69414(17) 0.40088(13) 0.0358(6) Uani 1.0 2 d .
O6 O 0.4678(2) 0.76095(18) 0.48694(12) 0.0389(7) Uani 1.0 2 d .
N1 N 1.02881(18) 0.24335(15) 0.16912(11) 0.0131(5) Uani 1.0 2 d .
N2 N 1.04279(18) 0.30114(15) 0.22484(11) 0.0115(5) Uani 1.0 2 d .
N3 N 0.89633(19) 0.69054(15) 0.32155(11) 0.0150(5) Uani 1.0 2 d .
N4 N 0.96829(19) 0.58668(15) 0.31587(11) 0.0144(5) Uani 1.0 2 d .
N5 N 1.12175(18) 0.40583(15) 0.31146(11) 0.0123(5) Uani 1.0 2 d .
N6 N 0.84035(19) 0.51093(16) 0.21083(11) 0.0134(5) Uani 1.0 2 d .
N7 N 0.78279(19) 0.61319(16) 0.21081(12) 0.0171(5) Uani 1.0 2 d .
C1 C 1.1250(3) 0.15351(19) 0.15696(14) 0.0154(6) Uani 1.0 2 d .
C2 C 1.2031(3) 0.15203(19) 0.20845(14) 0.0161(6) Uani 1.0 2 d .
C3 C 1.1491(3) 0.24489(19) 0.24947(13) 0.0141(6) Uani 1.0 2 d .
C4 C 1.1936(3) 0.30193(18) 0.30311(13) 0.0129(6) Uani 1.0 2 d .
C5 C 1.2967(3) 0.2647(2) 0.33924(14) 0.0175(6) Uani 1.0 2 d .
C6 C 1.3296(3) 0.3388(2) 0.38358(14) 0.0188(7) Uani 1.0 2 d .
C7 C 1.2589(3) 0.4469(2) 0.38936(14) 0.0185(7) Uani 1.0 2 d .
C8 C 1.1543(3) 0.4787(2) 0.35347(13) 0.0151(6) Uani 1.0 2 d .
C9 C 1.0655(3) 0.58602(19) 0.35301(13) 0.0150(6) Uani 1.0 2 d .
C10 C 1.0562(3) 0.69208(19) 0.38036(13) 0.0152(6) Uani 1.0 2 d .
C11 C 0.9471(3) 0.75521(19) 0.36078(13) 0.0156(6) Uani 1.0 2 d .
C12 C 1.1366(3) 0.07997(19) 0.09389(14) 0.0164(6) Uani 1.0 2 d .
C13 C 1.0262(3) 0.0012(2) 0.11374(16) 0.0228(7) Uani 1.0 2 d .
C14 C 1.2695(3) 0.0048(3) 0.08420(17) 0.0270(8) Uani 1.0 2 d .
C15 C 1.1283(3) 0.1592(2) 0.02055(14) 0.0212(7) Uani 1.0 2 d .
C16 C 0.8821(3) 0.8747(2) 0.37753(15) 0.0209(7) Uani 1.0 2 d .
C17 C 0.8060(3) 0.9314(2) 0.31764(16) 0.0256(7) Uani 1.0 2 d .
C18 C 0.9894(3) 0.9474(3) 0.3808(3) 0.0458(11) Uani 1.0 2 d .
C19 C 0.7882(3) 0.8627(3) 0.45493(16) 0.0310(8) Uani 1.0 2 d .
C20 C 0.7316(3) 0.2770(3) 0.33030(16) 0.0285(8) Uani 1.0 2 d .
C21 C 0.7054(3) 0.4702(3) 0.40997(16) 0.0313(8) Uani 1.0 2 d .
C22 C 0.8995(3) 0.2811(3) 0.43158(15) 0.0264(8) Uani 1.0 2 d .
C23 C 1.0785(3) 0.5212(3) 0.06971(15) 0.0288(8) Uani 1.0 2 d .
C24 C 1.1174(4) 0.6894(2) 0.15491(16) 0.0326(8) Uani 1.0 2 d .
C25 C 1.2912(3) 0.4802(3) 0.14478(19) 0.0368(9) Uani 1.0 2 d .
C26 C 0.6927(3) 0.6553(2) 0.16288(14) 0.0176(6) Uani 1.0 2 d .
C27 C 0.6621(3) 0.5932(2) 0.11101(14) 0.0179(7) Uani 1.0 2 d .
C28 C 0.5765(3) 0.6463(2) 0.06532(15) 0.0204(7) Uani 1.0 2 d .
C29 C 0.5201(3) 0.7587(2) 0.07164(15) 0.0224(7) Uani 1.0 2 d .
C30 C 0.5506(3) 0.8195(3) 0.12353(17) 0.0299(8) Uani 1.0 2 d .
C31 C 0.6368(3) 0.7686(2) 0.16870(16) 0.0239(7) Uani 1.0 2 d .
C32 C 0.6035(3) 0.1890(3) 0.15472(16) 0.0255(7) Uani 1.0 2 d .
C33 C 0.4026(3) 0.9065(3) 0.37821(19) 0.0328(9) Uani 1.0 2 d .
H1 H 0.9618 0.2626 0.1424 0.0166 Uiso 1.0 2 calc R
H2 H 0.8216 0.7141 0.3016 0.0180 Uiso 1.0 2 calc R
H3 H 0.804(3) 0.471(3) 0.1866(17) 0.022(8) Uiso 1.0 2 d .
H4 H 1.2760 0.0996 0.2149 0.0192 Uiso 1.0 2 calc R
H5 H 1.3437 0.1923 0.3343 0.0206 Uiso 1.0 2 calc R
H6 H 1.3980 0.3152 0.4089 0.0227 Uiso 1.0 2 calc R
H7 H 1.2816 0.4980 0.4169 0.0236 Uiso 1.0 2 calc R
H8 H 1.1122 0.7140 0.4070 0.0191 Uiso 1.0 2 calc R
H9 H 0.9421 0.0472 0.1205 0.0284 Uiso 1.0 2 calc R
H10 H 1.0351 -0.0445 0.0732 0.0281 Uiso 1.0 2 calc R
H11 H 1.0326 -0.0486 0.1596 0.0282 Uiso 1.0 2 calc R
H12 H 1.2722 -0.0466 0.1299 0.0343 Uiso 1.0 2 calc R
H13 H 1.2807 -0.0393 0.0426 0.0341 Uiso 1.0 2 calc R
H14 H 1.3391 0.0529 0.0746 0.0342 Uiso 1.0 2 calc R
H15 H 1.1955 0.2100 0.0100 0.0265 Uiso 1.0 2 calc R
H16 H 1.1415 0.1134 -0.0203 0.0264 Uiso 1.0 2 calc R
H17 H 1.0433 0.2038 0.0257 0.0262 Uiso 1.0 2 calc R
H18 H 0.7644 1.0061 0.3301 0.0291 Uiso 1.0 2 calc R
H19 H 0.8659 0.9395 0.2693 0.0297 Uiso 1.0 2 calc R
H20 H 0.7400 0.8845 0.3155 0.0294 Uiso 1.0 2 calc R
H21 H 1.0367 0.9689 0.3302 0.0586 Uiso 1.0 2 calc R
H22 H 0.9506 1.0156 0.4041 0.0582 Uiso 1.0 2 calc R
H23 H 1.0491 0.9030 0.4097 0.0586 Uiso 1.0 2 calc R
H24 H 0.7255 0.8112 0.4549 0.0373 Uiso 1.0 2 calc R
H25 H 0.8373 0.8327 0.4932 0.0370 Uiso 1.0 2 calc R
H26 H 0.7425 0.9369 0.4654 0.0369 Uiso 1.0 2 calc R
H27 H 0.6754 0.3215 0.2993 0.0350 Uiso 1.0 2 calc R
H28 H 0.7894 0.2204 0.3021 0.0351 Uiso 1.0 2 calc R
H29 H 0.6787 0.2391 0.3746 0.0349 Uiso 1.0 2 calc R
H30 H 0.7474 0.5208 0.4308 0.0337 Uiso 1.0 2 calc R
H31 H 0.6543 0.5148 0.3761 0.0337 Uiso 1.0 2 calc R
H32 H 0.6486 0.4279 0.4502 0.0334 Uiso 1.0 2 calc R
H33 H 0.9440 0.3266 0.4548 0.0322 Uiso 1.0 2 calc R
H34 H 0.8309 0.2477 0.4692 0.0322 Uiso 1.0 2 calc R
H35 H 0.9613 0.2209 0.4094 0.0321 Uiso 1.0 2 calc R
H36 H 1.1442 0.5516 0.0286 0.0358 Uiso 1.0 2 calc R
H37 H 1.0764 0.4413 0.0662 0.0362 Uiso 1.0 2 calc R
H38 H 0.9939 0.5630 0.0670 0.0358 Uiso 1.0 2 calc R
H39 H 1.1731 0.7179 0.1084 0.0383 Uiso 1.0 2 calc R
H40 H 1.0291 0.7265 0.1575 0.0387 Uiso 1.0 2 calc R
H41 H 1.1496 0.7056 0.1969 0.0382 Uiso 1.0 2 calc R
H42 H 1.3391 0.5203 0.0996 0.0404 Uiso 1.0 2 calc R
H43 H 1.3250 0.4913 0.1873 0.0398 Uiso 1.0 2 calc R
H44 H 1.3014 0.3995 0.1398 0.0399 Uiso 1.0 2 calc R
H45 H 0.7000 0.5176 0.1068 0.0231 Uiso 1.0 2 calc R
H46 H 0.5559 0.6056 0.0306 0.0264 Uiso 1.0 2 calc R
H47 H 0.4620 0.7935 0.0413 0.0271 Uiso 1.0 2 calc R
H48 H 0.5132 0.8952 0.1275 0.0372 Uiso 1.0 2 calc R
H49 H 0.6576 0.8098 0.2030 0.0297 Uiso 1.0 2 calc R

loop_
_atom_site_aniso_label
_atom_site_aniso_U_11
_atom_site_aniso_U_22
_atom_site_aniso_U_33
_atom_site_aniso_U_12
_atom_site_aniso_U_13
_atom_site_aniso_U_23
Fe1 0.01242(17) 0.01109(16) 0.01002(16) 0.00035(12) -0.00462(12) -0.00235(12)
S1 0.0161(3) 0.0149(3) 0.0150(3) -0.0022(2) -0.0061(3) -0.0023(2)
S2 0.0196(4) 0.0215(4) 0.0250(4) -0.0047(3) -0.0048(3) -0.0011(3)
P1 0.0150(3) 0.0141(3) 0.0112(3) -0.0008(3) -0.0022(3) -0.0024(3)
P2 0.0169(3) 0.0153(3) 0.0118(3) -0.0025(3) -0.0040(3) -0.0009(3)
F1 0.0368(11) 0.0656(13) 0.0447(12) -0.0333(10) -0.0120(9) 0.0022(10)
F2 0.0486(12) 0.0464(11) 0.0400(12) -0.0159(9) -0.0160(10) 0.0242(9)
F3 0.0274(10) 0.0847(15) 0.0303(11) -0.0024(9) 0.0069(8) -0.0162(10)
F4 0.0232(9) 0.0411(11) 0.0814(17) 0.0074(8) -0.0041(10) -0.0275(11)
F5 0.0314(10) 0.0298(10) 0.107(2) -0.0037(8) -0.0043(12) -0.0112(11)
F6 0.1002(18) 0.0503(13) 0.0423(14) 0.0362(12) -0.0247(13) 0.0025(10)
O1 0.0167(9) 0.0227(9) 0.0209(10) -0.0004(7) -0.0101(8) -0.0070(7)
O2 0.0348(11) 0.0176(9) 0.0335(12) -0.0004(8) -0.0250(10) 0.0008(8)
O3 0.0258(10) 0.0303(10) 0.0239(11) -0.0002(8) -0.0034(8) -0.0167(8)
O4 0.0219(10) 0.0205(10) 0.0372(12) 0.0032(8) -0.0006(9) -0.0004(8)
O5 0.0265(11) 0.0358(12) 0.0497(15) -0.0104(9) -0.0106(10) -0.0093(10)
O6 0.0419(13) 0.0525(14) 0.0247(12) -0.0137(11) -0.0101(10) 0.0001(10)
N1 0.0139(10) 0.0149(10) 0.0128(10) -0.0002(8) -0.0060(8) -0.0056(8)
N2 0.0139(10) 0.0093(9) 0.0125(10) -0.0018(7) -0.0047(8) -0.0013(7)
N3 0.0166(10) 0.0117(9) 0.0171(11) 0.0021(8) -0.0058(8) -0.0031(8)
N4 0.0173(10) 0.0127(10) 0.0144(10) 0.0009(8) -0.0065(8) -0.0031(8)
N5 0.0160(10) 0.0086(9) 0.0120(10) -0.0010(7) -0.0039(8) 0.0006(7)
N6 0.0169(10) 0.0104(10) 0.0134(10) -0.0016(8) -0.0045(8) -0.0015(8)
N7 0.0172(10) 0.0182(10) 0.0165(11) 0.0049(8) -0.0082(9) -0.0039(8)
C1 0.0127(11) 0.0152(12) 0.0179(13) -0.0009(9) -0.0020(10) -0.0035(9)
C2 0.0128(11) 0.0175(12) 0.0185(13) -0.0001(9) -0.0045(10) -0.0039(10)
C3 0.0122(11) 0.0176(12) 0.0121(11) -0.0005(9) -0.0029(9) -0.0013(9)
C4 0.0147(11) 0.0095(11) 0.0138(12) 0.0006(9) -0.0038(9) -0.0000(9)
C5 0.0149(12) 0.0219(13) 0.0151(12) 0.0019(10) -0.0046(10) -0.0023(10)
C6 0.0185(13) 0.0211(13) 0.0178(13) 0.0004(10) -0.0093(10) 0.0002(10)
C7 0.0220(13) 0.0195(12) 0.0168(13) -0.0021(10) -0.0092(10) -0.0028(10)
C8 0.0140(12) 0.0211(12) 0.0119(12) -0.0033(9) -0.0040(9) -0.0048(9)
C9 0.0147(12) 0.0196(12) 0.0119(12) -0.0016(9) -0.0045(9) -0.0037(9)
C10 0.0163(12) 0.0185(12) 0.0133(12) -0.0044(9) -0.0050(10) -0.0047(9)
C11 0.0175(12) 0.0182(12) 0.0129(12) -0.0065(10) -0.0023(10) -0.0050(9)
C12 0.0146(12) 0.0147(12) 0.0214(13) 0.0019(9) -0.0054(10) -0.0086(10)
C13 0.0223(13) 0.0201(13) 0.0288(15) -0.0025(10) -0.0074(11) -0.0084(11)
C14 0.0188(13) 0.0330(15) 0.0341(16) 0.0080(11) -0.0106(12) -0.0226(13)
C15 0.0224(13) 0.0225(13) 0.0201(13) -0.0037(10) -0.0037(11) -0.0078(10)
C16 0.0209(13) 0.0192(13) 0.0249(14) -0.0006(10) -0.0065(11) -0.0087(10)
C17 0.0279(14) 0.0160(13) 0.0292(15) 0.0007(11) -0.0045(12) 0.0032(11)
C18 0.0362(18) 0.0192(15) 0.091(3) -0.0024(13) -0.0249(19) -0.0173(17)
C19 0.0362(16) 0.0341(16) 0.0225(15) 0.0079(13) -0.0073(13) -0.0128(12)
C20 0.0278(15) 0.0360(16) 0.0238(15) -0.0137(12) -0.0035(12) -0.0040(12)
C21 0.0314(16) 0.0259(14) 0.0266(16) 0.0020(12) 0.0094(12) -0.0014(12)
C22 0.0247(14) 0.0370(16) 0.0187(14) -0.0068(12) -0.0081(11) 0.0018(11)
C23 0.0367(16) 0.0408(17) 0.0122(13) -0.0175(13) -0.0040(12) -0.0023(11)
C24 0.061(2) 0.0142(13) 0.0201(14) -0.0102(13) -0.0005(14) -0.0021(11)
C25 0.0214(14) 0.0402(17) 0.0380(19) -0.0013(12) 0.0006(13) 0.0160(14)
C26 0.0166(12) 0.0209(12) 0.0159(12) 0.0025(10) -0.0072(10) -0.0024(10)
C27 0.0219(13) 0.0136(12) 0.0215(13) 0.0007(10) -0.0110(11) -0.0049(10)
C28 0.0206(13) 0.0240(13) 0.0206(13) -0.0030(10) -0.0109(11) -0.0041(10)
C29 0.0205(13) 0.0222(13) 0.0249(14) 0.0032(10) -0.0112(11) 0.0004(11)
C30 0.0297(15) 0.0311(15) 0.0322(17) 0.0137(12) -0.0168(13) -0.0146(12)
C31 0.0288(14) 0.0192(13) 0.0257(15) 0.0062(11) -0.0121(12) -0.0084(11)
C32 0.0210(14) 0.0306(15) 0.0275(15) -0.0100(11) -0.0088(12) 0.0007(12)
C33 0.0284(16) 0.0231(15) 0.044(2) 0.0031(12) -0.0040(14) -0.0058(13)

loop_
_atom_type_symbol
_atom_type_description
_atom_type_scat_dispersion_real
_atom_type_scat_dispersion_imag
_atom_type_scat_source
C C 0.0033 0.0016
;
International Tables for Crystallography
(1992, Vol. C, Tables 4.2.6.8 and 6.1.1.4)
;
H H 0.0000 0.0000
;
International Tables for Crystallography
(1992, Vol. C, Table 6.1.1.4)
;
F F 0.0171 0.0103
;
International Tables for Crystallography
(1992, Vol. C, Tables 4.2.6.8 and 6.1.1.4)
;
Fe Fe 0.3463 0.8444
;
International Tables for Crystallography
(1992, Vol. C, Tables 4.2.6.8 and 6.1.1.4)
;
N N 0.0061 0.0033
;
International Tables for Crystallography
(1992, Vol. C, Tables 4.2.6.8 and 6.1.1.4)
;
O O 0.0106 0.0060
;
International Tables for Crystallography
(1992, Vol. C, Tables 4.2.6.8 and 6.1.1.4)
;
P P 0.1023 0.0942
;
International Tables for Crystallography
(1992, Vol. C, Tables 4.2.6.8 and 6.1.1.4)
;
S S 0.1246 0.1234
;
International Tables for Crystallography
(1992, Vol. C, Tables 4.2.6.8 and 6.1.1.4)
;

loop_
_geom_angle_atom_site_label_1
_geom_angle_atom_site_label_2
_geom_angle_atom_site_label_3
_geom_angle
_geom_angle_publ_flag
P1 Fe1 P2 176.54(3) yes
P1 Fe1 N2 90.76(6) yes
P1 Fe1 N4 91.19(6) yes
P1 Fe1 N5 93.58(6) yes
P1 Fe1 N6 89.52(6) yes
P2 Fe1 N2 88.46(6) yes
P2 Fe1 N4 90.77(6) yes
P2 Fe1 N5 89.59(6) yes
P2 Fe1 N6 87.40(6) yes
N2 Fe1 N4 158.41(9) yes
N2 Fe1 N5 79.09(9) yes
N2 Fe1 N6 103.77(9) yes
N4 Fe1 N5 79.34(9) yes
N4 Fe1 N6 97.74(9) yes
N5 Fe1 N6 175.77(9) yes
O1 S1 O2 113.83(11) yes
O1 S1 O3 114.09(12) yes
O1 S1 C32 102.72(13) yes
O2 S1 O3 116.24(12) yes
O2 S1 C32 104.35(12) yes
O3 S1 C32 103.42(12) yes
O4 S2 O5 115.36(13) yes
O4 S2 O6 115.18(14) yes
O4 S2 C33 102.98(12) yes
O5 S2 O6 114.33(14) yes
O5 S2 C33 103.33(14) yes
O6 S2 C33 103.25(15) yes
Fe1 P1 C20 114.38(9) yes
Fe1 P1 C21 115.72(9) yes
Fe1 P1 C22 115.02(9) yes
C20 P1 C21 103.10(14) yes
C20 P1 C22 103.21(14) yes
C21 P1 C22 103.80(13) yes
Fe1 P2 C23 112.94(10) yes
Fe1 P2 C24 114.89(9) yes
Fe1 P2 C25 117.67(10) yes
C23 P2 C24 102.88(14) yes
C23 P2 C25 102.66(15) yes
C24 P2 C25 104.02(15) yes
N2 N1 C1 111.6(2) yes
Fe1 N2 N1 137.45(15) yes
Fe1 N2 C3 115.44(18) yes
N1 N2 C3 105.54(18) yes
N4 N3 C11 110.9(2) yes
Fe1 N4 N3 137.18(18) yes
Fe1 N4 C9 116.58(15) yes
N3 N4 C9 105.8(2) yes
Fe1 N5 C4 120.42(18) yes
Fe1 N5 C8 119.54(15) yes
C4 N5 C8 120.0(2) yes
Fe1 N6 N7 124.06(19) yes
N6 N7 C26 120.9(3) yes
N1 C1 C2 106.6(3) yes
N1 C1 C12 121.9(3) yes
C2 C1 C12 131.4(2) yes
C1 C2 C3 105.8(2) yes
N2 C3 C2 110.4(3) yes
N2 C3 C4 114.9(2) yes
C2 C3 C4 133.9(3) yes
N5 C4 C3 110.0(2) yes
N5 C4 C5 121.6(3) yes
C3 C4 C5 128.4(2) yes
C4 C5 C6 118.7(2) yes
C5 C6 C7 119.4(3) yes
C6 C7 C8 119.5(3) yes
N5 C8 C7 120.8(2) yes
N5 C8 C9 110.3(3) yes
C7 C8 C9 128.9(3) yes
N4 C9 C8 113.9(3) yes
N4 C9 C10 110.0(2) yes
C8 C9 C10 136.1(3) yes
C9 C10 C11 105.6(3) yes
N3 C11 C10 107.7(2) yes
N3 C11 C16 121.6(3) yes
C10 C11 C16 130.7(3) yes
C1 C12 C13 110.41(19) yes
C1 C12 C14 108.9(3) yes
C1 C12 C15 108.77(19) yes
C13 C12 C14 108.66(19) yes
C13 C12 C15 110.3(3) yes
C14 C12 C15 109.77(19) yes
C11 C16 C17 111.4(3) yes
C11 C16 C18 108.4(2) yes
C11 C16 C19 108.0(2) yes
C17 C16 C18 110.3(3) yes
C17 C16 C19 109.7(3) yes
C18 C16 C19 109.0(3) yes
N7 C26 C27 125.1(2) yes
N7 C26 C31 114.8(3) yes
C27 C26 C31 120.1(3) yes
C26 C27 C28 119.3(3) yes
C27 C28 C29 120.6(3) yes
C28 C29 C30 119.8(3) yes
C29 C30 C31 120.5(3) yes
C26 C31 C30 119.9(3) yes
S1 C32 F1 110.4(2) yes
S1 C32 F2 111.37(18) yes
S1 C32 F3 111.2(2) yes
F1 C32 F2 108.0(3) yes
F1 C32 F3 107.6(3) yes
F2 C32 F3 108.2(3) yes
S2 C33 F4 111.27(19) yes
S2 C33 F5 112.1(3) yes
S2 C33 F6 111.3(2) yes
F4 C33 F5 106.9(3) yes
F4 C33 F6 107.1(3) yes
F5 C33 F6 107.9(3) yes
N2 N1 H1 124.307 no
C1 N1 H1 124.057 no
N4 N3 H2 124.329 no
C11 N3 H2 124.807 no
Fe1 N6 H3 125.4(17) no
N7 N6 H3 110.4(17) no
C1 C2 H4 127.120 no
C3 C2 H4 127.079 no
C4 C5 H5 120.803 no
C6 C5 H5 120.537 no
C5 C6 H6 120.150 no
C7 C6 H6 120.476 no
C6 C7 H7 120.415 no
C8 C7 H7 120.041 no
C9 C10 H8 126.936 no
C11 C10 H8 127.495 no
C12 C13 H9 109.602 no
C12 C13 H10 109.187 no
C12 C13 H11 109.706 no
H9 C13 H10 109.443 no
H9 C13 H11 109.443 no
H10 C13 H11 109.446 no
C12 C14 H12 108.964 no
C12 C14 H13 110.101 no
C12 C14 H14 109.431 no
H12 C14 H13 109.438 no
H12 C14 H14 109.447 no
H13 C14 H14 109.445 no
C12 C15 H15 109.396 no
C12 C15 H16 109.185 no
C12 C15 H17 109.908 no
H15 C15 H16 109.443 no
H15 C15 H17 109.441 no
H16 C15 H17 109.453 no
C16 C17 H18 109.734 no
C16 C17 H19 109.131 no
C16 C17 H20 109.639 no
H18 C17 H19 109.446 no
H18 C17 H20 109.441 no
H19 C17 H20 109.436 no
C16 C18 H21 108.940 no
C16 C18 H22 110.176 no
C16 C18 H23 109.387 no
H21 C18 H22 109.441 no
H21 C18 H23 109.439 no
H22 C18 H23 109.442 no
C16 C19 H24 109.573 no
C16 C19 H25 109.652 no
C16 C19 H26 109.281 no
H24 C19 H25 109.439 no
H24 C19 H26 109.443 no
H25 C19 H26 109.440 no
P1 C20 H27 109.449 no
P1 C20 H28 109.527 no
P1 C20 H29 109.527 no
H27 C20 H28 109.444 no
H27 C20 H29 109.439 no
H28 C20 H29 109.440 no
P1 C21 H30 109.530 no
P1 C21 H31 109.261 no
P1 C21 H32 109.710 no
H30 C21 H31 109.438 no
H30 C21 H32 109.443 no
H31 C21 H32 109.445 no
P1 C22 H33 109.472 no
P1 C22 H34 109.645 no
P1 C22 H35 109.390 no
H33 C22 H34 109.438 no
H33 C22 H35 109.440 no
H34 C22 H35 109.442 no
P2 C23 H36 109.594 no
P2 C23 H37 109.476 no
P2 C23 H38 109.424 no
H36 C23 H37 109.440 no
H36 C23 H38 109.446 no
H37 C23 H38 109.447 no
P2 C24 H39 109.645 no
P2 C24 H40 109.413 no
P2 C24 H41 109.443 no
H39 C24 H40 109.443 no
H39 C24 H41 109.437 no
H40 C24 H41 109.446 no
P2 C25 H42 109.408 no
P2 C25 H43 109.584 no
P2 C25 H44 109.509 no
H42 C25 H43 109.446 no
H42 C25 H44 109.435 no
H43 C25 H44 109.444 no
C26 C27 H45 120.168 no
C28 C27 H45 120.565 no
C27 C28 H46 119.725 no
C29 C28 H46 119.709 no
C28 C29 H47 120.210 no
C30 C29 H47 120.031 no
C29 C30 H48 119.722 no
C31 C30 H48 119.819 no
C26 C31 H49 119.914 no
C30 C31 H49 120.184 no

loop_
_geom_bond_atom_site_label_1
_geom_bond_atom_site_label_2
_geom_bond_distance
_geom_bond_publ_flag
Fe1 P1 2.2695(7) yes
Fe1 P2 2.2912(7) yes
Fe1 N2 1.9912(19) yes
Fe1 N4 1.962(2) yes
Fe1 N5 1.926(2) yes
Fe1 N6 1.875(3) yes
S1 O1 1.465(3) yes
S1 O2 1.4372(19) yes
S1 O3 1.4344(19) yes
S1 C32 1.820(3) yes
S2 O4 1.4426(18) yes
S2 O5 1.433(3) yes
S2 O6 1.444(3) yes
S2 C33 1.830(3) yes
P1 C20 1.819(4) yes
P1 C21 1.802(3) yes
P1 C22 1.813(3) yes
P2 C23 1.811(4) yes
P2 C24 1.807(3) yes
P2 C25 1.814(3) yes
F1 C32 1.338(4) yes
F2 C32 1.328(4) yes
F3 C32 1.325(4) yes
F4 C33 1.335(4) yes
F5 C33 1.323(4) yes
F6 C33 1.316(5) yes
N1 N2 1.354(3) yes
N1 C1 1.361(3) yes
N2 C3 1.349(3) yes
N3 N4 1.349(3) yes
N3 C11 1.358(4) yes
N4 C9 1.349(4) yes
N5 C4 1.354(3) yes
N5 C8 1.362(4) yes
N6 N7 1.270(3) yes
N7 C26 1.423(4) yes
C1 C2 1.381(4) yes
C1 C12 1.518(4) yes
C2 C3 1.399(4) yes
C3 C4 1.462(4) yes
C4 C5 1.381(4) yes
C5 C6 1.405(4) yes
C6 C7 1.387(4) yes
C7 C8 1.385(4) yes
C8 C9 1.461(3) yes
C9 C10 1.400(4) yes
C10 C11 1.363(4) yes
C11 C16 1.518(4) yes
C12 C13 1.538(4) yes
C12 C14 1.530(4) yes
C12 C15 1.530(4) yes
C16 C17 1.522(4) yes
C16 C18 1.531(5) yes
C16 C19 1.527(4) yes
C26 C27 1.400(4) yes
C26 C31 1.390(4) yes
C27 C28 1.388(4) yes
C28 C29 1.383(4) yes
C29 C30 1.390(5) yes
C30 C31 1.379(5) yes
N1 H1 0.930 no
N3 H2 0.930 no
N6 H3 0.87(4) no
C2 H4 0.930 no
C5 H5 0.930 no
C6 H6 0.930 no
C7 H7 0.930 no
C10 H8 0.930 no
C13 H9 0.960 no
C13 H10 0.960 no
C13 H11 0.960 no
C14 H12 0.960 no
C14 H13 0.960 no
C14 H14 0.960 no
C15 H15 0.960 no
C15 H16 0.960 no
C15 H17 0.960 no
C17 H18 0.960 no
C17 H19 0.960 no
C17 H20 0.960 no
C18 H21 0.960 no
C18 H22 0.960 no
C18 H23 0.960 no
C19 H24 0.960 no
C19 H25 0.960 no
C19 H26 0.960 no
C20 H27 0.960 no
C20 H28 0.960 no
C20 H29 0.960 no
C21 H30 0.960 no
C21 H31 0.960 no
C21 H32 0.960 no
C22 H33 0.960 no
C22 H34 0.960 no
C22 H35 0.960 no
C23 H36 0.960 no
C23 H37 0.960 no
C23 H38 0.960 no
C24 H39 0.960 no
C24 H40 0.960 no
C24 H41 0.960 no
C25 H42 0.960 no
C25 H43 0.960 no
C25 H44 0.960 no
C27 H45 0.930 no
C28 H46 0.930 no
C29 H47 0.930 no
C30 H48 0.930 no
C31 H49 0.930 no

loop_
_geom_contact_atom_site_label_1
_geom_contact_atom_site_label_2
_geom_contact_distance
_geom_contact_publ_flag
_geom_contact_site_symmetry_2
P2 N7 3.450(2) no .
P2 C3 3.591(3) no .
P2 C9 3.589(3) no .
F1 O2 2.975(3) no .
F1 O3 2.939(3) no .
F2 O1 2.941(3) no .
F2 O3 2.949(3) no .
F3 O1 2.960(3) no .
F3 O2 2.942(3) no .
F4 O5 2.926(3) no .
F4 O6 2.992(3) no .
F5 O4 2.999(3) no .
F5 O6 2.942(3) no .
F6 O4 2.922(3) no .
F6 O5 2.978(3) no .
N1 N6 3.563(3) no .
N1 C4 3.507(4) no .
N1 C13 3.182(4) no .
N1 C15 2.941(4) no .
N1 C23 3.557(4) no .
N2 C20 3.416(4) no .
N2 C23 3.542(4) no .
N2 C25 3.515(4) no .
N3 N6 3.339(4) no .
N3 N7 2.889(4) no .
N3 C8 3.502(3) no .
N3 C17 2.863(3) no .
N3 C19 3.302(4) no .
N3 C21 3.492(4) no .
N3 C24 3.377(4) no .
N4 N7 2.993(4) no .
N4 C21 3.269(4) no .
N4 C24 3.154(4) no .
N5 C6 2.765(4) no .
N5 C22 3.181(3) no .
N5 C25 3.222(4) no .
N6 C20 3.420(4) no .
N6 C21 3.576(4) no .
N6 C23 3.153(4) no .
N6 C27 2.881(4) no .
N6 C31 3.550(3) no .
C2 C5 3.299(4) no .
C2 C14 2.962(4) no .
C3 C8 3.595(4) no .
C3 C25 3.454(4) no .
C4 C7 2.747(4) no .
C4 C9 3.598(4) no .
C4 C22 3.437(4) no .
C4 C25 3.363(4) no .
C5 C8 2.759(4) no .
C7 C10 3.343(4) no .
C9 C24 3.588(4) no .
C10 C18 2.999(4) no .
C10 C19 3.352(4) no .
C26 C29 2.776(4) no .
C27 C30 2.779(4) no .
C28 C31 2.775(5) no .
F1 C2 3.351(3) no 1_455
F1 C14 3.571(4) no 1_455
F2 C17 3.275(4) no 1_545
F3 C4 3.573(3) no 1_455
F3 C5 3.055(3) no 1_455
F3 C20 3.552(4) no .
F3 C25 3.574(4) no 1_455
F4 C18 3.282(4) no 1_455
F4 C19 3.438(4) no 2_676
F5 C17 3.356(3) no .
O1 N1 2.760(3) no .
O1 N2 3.510(3) no .
O1 N6 3.158(3) no .
O1 C27 3.377(3) no .
O2 C27 3.278(4) no .
O2 C28 3.435(3) no .
O2 C28 3.304(4) no 2_665
O2 C29 3.473(4) no 2_665
O3 C13 3.516(4) no .
O3 C14 3.519(4) no 2_755
O3 C15 3.523(4) no .
O3 C24 3.533(4) no 2_765
O4 N3 3.152(3) no .
O4 N7 3.371(3) no .
O4 C17 3.375(4) no .
O4 C21 3.309(4) no .
O4 C31 3.346(4) no .
O5 C7 3.302(4) no 1_455
O5 C10 3.299(4) no 1_455
O6 C6 3.506(4) no 2_766
O6 C20 3.514(4) no 2_666
O6 C21 3.558(4) no 2_666
N1 O1 2.760(3) no .
N2 O1 3.510(3) no .
N3 O4 3.152(3) no .
N6 O1 3.158(3) no .
N7 O4 3.371(3) no .
C2 F1 3.351(3) no 1_655
C4 F3 3.573(3) no 1_655
C5 F3 3.055(3) no 1_655
C6 O6 3.506(4) no 2_766
C7 O5 3.302(4) no 1_655
C10 O5 3.299(4) no 1_655
C13 O3 3.516(4) no .
C14 F1 3.571(4) no 1_655
C14 O3 3.519(4) no 2_755
C14 C30 3.557(4) no 1_645
C15 O3 3.523(4) no .
C17 F2 3.275(4) no 1_565
C17 F5 3.356(3) no .
C17 O4 3.375(4) no .
C18 F4 3.282(4) no 1_655
C19 F4 3.438(4) no 2_676
C20 F3 3.552(4) no .
C20 O6 3.514(4) no 2_666
C21 O4 3.309(4) no .
C21 O6 3.558(4) no 2_666
C23 C23 3.470(5) no 2_765
C24 O3 3.533(4) no 2_765
C25 F3 3.574(4) no 1_655
C27 O1 3.377(3) no .
C27 O2 3.278(4) no .
C28 O2 3.435(3) no .
C28 O2 3.304(4) no 2_665
C29 O2 3.473(4) no 2_665
C30 C14 3.557(4) no 1_465
C31 O4 3.346(4) no .
Fe1 H1 3.4077 no .
Fe1 H2 3.3646 no .
Fe1 H28 3.5122 no .
Fe1 H30 3.5693 no .
Fe1 H31 3.5830 no .
Fe1 H33 3.5872 no .
Fe1 H35 3.5530 no .
Fe1 H37 3.5014 no .
Fe1 H38 3.5718 no .
Fe1 H40 3.5400 no .
P1 H3 3.24(3) no .
P2 H3 3.40(3) no .
N1 H3 3.31(3) no .
N1 H4 3.1015 no .
N1 H9 2.9333 no .
N1 H11 3.4761 no .
N1 H15 3.0778 no .
N1 H17 2.6985 no .
N1 H28 3.0790 no .
N1 H37 2.8042 no .
N1 H44 3.5257 no .
N2 H3 3.12(3) no .
N2 H4 3.1504 no .
N2 H28 2.9308 no .
N2 H35 3.3122 no .
N2 H37 3.0904 no .
N2 H44 3.0945 no .
N3 H8 3.1000 no .
N3 H19 2.9508 no .
N3 H20 2.6219 no .
N3 H24 3.0759 no .
N3 H30 2.9567 no .
N3 H31 3.3957 no .
N3 H40 2.9977 no .
N3 H41 3.0845 no .
N4 H8 3.1472 no .
N4 H30 2.8620 no .
N4 H31 3.4167 no .
N4 H40 3.0914 no .
N4 H41 2.8789 no .
N5 H5 3.2242 no .
N5 H7 3.2230 no .
N5 H33 2.9576 no .
N5 H35 3.0565 no .
N5 H43 2.9044 no .
N5 H44 3.2720 no .
N6 H1 3.3286 no .
N6 H2 3.0758 no .
N6 H27 3.0648 no .
N6 H31 3.2003 no .
N6 H37 3.2922 no .
N6 H38 2.7820 no .
N6 H40 3.3498 no .
N6 H45 2.6492 no .
N7 H2 2.3216 no .
N7 H31 3.1368 no .
N7 H38 3.0926 no .
N7 H40 2.9827 no .
N7 H45 2.7101 no .
N7 H49 2.4994 no .
C1 H9 2.6952 no .
C1 H10 3.3320 no .
C1 H11 2.6977 no .
C1 H12 2.6749 no .
C1 H13 3.3150 no .
C1 H14 2.6314 no .
C1 H15 2.6283 no .
C1 H16 3.3066 no .
C1 H17 2.6892 no .
C1 H37 3.5767 no .
C2 H1 3.0931 no .
C2 H5 3.1303 no .
C2 H11 3.4996 no .
C2 H12 2.8511 no .
C2 H14 2.8552 no .
C2 H44 3.2228 no .
C3 H1 3.0477 no .
C3 H5 2.7875 no .
C3 H35 3.1262 no .
C3 H43 3.5789 no .
C3 H44 2.8628 no .
C4 H4 2.9952 no .
C4 H6 3.2381 no .
C4 H33 3.3622 no .
C4 H35 2.9297 no .
C4 H43 3.0885 no .
C4 H44 3.0525 no .
C5 H4 3.2716 no .
C5 H7 3.2542 no .
C5 H35 3.5446 no .
C5 H43 3.5513 no .
C7 H5 3.2526 no .
C7 H8 3.3314 no .
C7 H43 3.5699 no .
C8 H6 3.2374 no .
C8 H8 3.0237 no .
C8 H33 3.1340 no .
C8 H43 3.1443 no .
C9 H2 3.0484 no .
C9 H7 2.7881 no .
C9 H30 3.4650 no .
C9 H33 3.5838 no .
C9 H41 2.9873 no .
C10 H2 3.0913 no .
C10 H7 3.1623 no .
C10 H21 3.2547 no .
C10 H23 2.6149 no .
C10 H24 3.5850 no .
C10 H25 3.1656 no .
C10 H41 3.2571 no .
C11 H18 3.3363 no .
C11 H19 2.7023 no .
C11 H20 2.6904 no .
C11 H21 2.7594 no .
C11 H22 3.2976 no .
C11 H23 2.5409 no .
C11 H24 2.6171 no .
C11 H25 2.6640 no .
C11 H26 3.2965 no .
C11 H41 3.3257 no .
C12 H1 2.7339 no .
C12 H4 2.9742 no .
C13 H1 3.1607 no .
C13 H12 2.6375 no .
C13 H13 2.6960 no .
C13 H14 3.3250 no .
C13 H15 3.3443 no .
C13 H16 2.7122 no .
C13 H17 2.6849 no .
C14 H4 2.8056 no .
C14 H9 3.3253 no .
C14 H10 2.6692 no .
C14 H11 2.6651 no .
C14 H15 2.7001 no .
C14 H16 2.6567 no .
C14 H17 3.3343 no .
C15 H1 2.8099 no .
C15 H9 2.7024 no .
C15 H10 2.6925 no .
C15 H11 3.3454 no .
C15 H12 3.3276 no .
C15 H13 2.6742 no .
C15 H14 2.6998 no .
C15 H37 3.4933 no .
C16 H2 2.7356 no .
C16 H8 2.9489 no .
C17 H2 2.6071 no .
C17 H21 2.5932 no .
C17 H22 2.7954 no .
C17 H23 3.3217 no .
C17 H24 2.7089 no .
C17 H25 3.3225 no .
C17 H26 2.6373 no .
C17 H49 3.4577 no .
C18 H8 2.8914 no .
C18 H18 2.6961 no .
C18 H19 2.6762 no .
C18 H20 3.3356 no .
C18 H24 3.3207 no .
C18 H25 2.6267 no .
C18 H26 2.7047 no .
C19 H2 3.4507 no .
C19 H8 3.5735 no .
C19 H18 2.6711 no .
C19 H19 3.3208 no .
C19 H20 2.6814 no .
C19 H21 3.3079 no .
C19 H22 2.5896 no .
C19 H23 2.7630 no .
C20 H3 3.24(3) no .
C20 H31 2.9977 no .
C20 H32 2.9289 no .
C20 H34 2.9183 no .
C20 H35 3.0350 no .
C21 H2 3.4547 no .
C21 H27 2.9667 no .
C21 H29 2.9666 no .
C21 H33 3.0210 no .
C21 H34 2.9377 no .
C22 H28 3.0783 no .
C22 H29 2.8837 no .
C22 H30 3.0432 no .
C22 H32 2.9151 no .
C23 H1 3.4276 no .
C23 H3 3.24(3) no .
C23 H39 2.8955 no .
C23 H40 3.0240 no .
C23 H42 2.9095 no .
C23 H44 3.0079 no .
C24 H36 2.9587 no .
C24 H38 2.9581 no .
C24 H42 2.9308 no .
C24 H43 3.0463 no .
C25 H36 2.8655 no .
C25 H37 3.0601 no .
C25 H39 2.9469 no .
C25 H41 3.0272 no .
C26 H2 3.3369 no .
C26 H3 2.35(3) no .
C26 H38 3.3560 no .
C26 H46 3.2462 no .
C26 H48 3.2356 no .
C27 H3 2.44(3) no .
C27 H38 3.3672 no .
C27 H47 3.2454 no .
C27 H49 3.2560 no .
C28 H48 3.2358 no .
C29 H45 3.2468 no .
C29 H49 3.2424 no .
C30 H46 3.2367 no .
C31 H2 3.3821 no .
C31 H45 3.2560 no .
C31 H47 3.2399 no .
H1 H3 2.8712 no .
H1 H9 2.6799 no .
H1 H15 3.0859 no .
H1 H17 2.2785 no .
H1 H28 3.0723 no .
H1 H37 2.6354 no .
H2 H18 3.5120 no .
H2 H19 2.7269 no .
H2 H20 2.0990 no .
H2 H24 3.0830 no .
H2 H30 3.0775 no .
H2 H31 3.1056 no .
H2 H40 3.0064 no .
H2 H41 3.5277 no .
H2 H49 2.7851 no .
H3 H27 2.7409 no .
H3 H28 3.3713 no .
H3 H31 3.5402 no .
H3 H37 3.1906 no .
H3 H38 2.8025 no .
H3 H45 1.9872 no .
H4 H5 2.8506 no .
H4 H12 2.5012 no .
H4 H14 2.6182 no .
H5 H6 2.3446 no .
H6 H7 2.3296 no .
H7 H8 2.8981 no .
H8 H21 3.1999 no .
H8 H23 2.2406 no .
H8 H25 3.1880 no .
H9 H12 3.5176 no .
H9 H13 3.5710 no .
H9 H15 3.5670 no .
H9 H16 3.0013 no .
H9 H17 2.5165 no .
H10 H12 2.9059 no .
H10 H13 2.5183 no .
H10 H14 3.5560 no .
H10 H15 3.5739 no .
H10 H16 2.5352 no .
H10 H17 2.9430 no .
H11 H12 2.4512 no .
H11 H13 2.9688 no .
H11 H14 3.5324 no .
H11 H16 3.5797 no .
H11 H17 3.5651 no .
H12 H15 3.5748 no .
H12 H16 3.5263 no .
H13 H15 2.9657 no .
H13 H16 2.4708 no .
H13 H17 3.5453 no .
H14 H15 2.5447 no .
H14 H16 2.9485 no .
H14 H17 3.5812 no .
H15 H37 3.0564 no .
H17 H37 3.0949 no .
H18 H21 2.8297 no .
H18 H22 2.6459 no .
H18 H24 2.9932 no .
H18 H25 3.5302 no .
H18 H26 2.4564 no .
H19 H21 2.4083 no .
H19 H22 3.0948 no .
H19 H23 3.4908 no .
H19 H24 3.5767 no .
H19 H26 3.5167 no .
H19 H40 3.4806 no .
H19 H49 3.3723 no .
H20 H21 3.4871 no .
H20 H24 2.5441 no .
H20 H25 3.5703 no .
H20 H26 2.9063 no .
H20 H49 2.7104 no .
H21 H25 3.5401 no .
H21 H26 3.5119 no .
H22 H24 3.5031 no .
H22 H25 2.7475 no .
H22 H26 2.4595 no .
H23 H24 3.5943 no .
H23 H25 2.5613 no .
H23 H26 3.1296 no .
H24 H30 3.4933 no .
H27 H31 2.8120 no .
H27 H32 3.1374 no .
H28 H34 3.2540 no .
H28 H35 2.9596 no .
H29 H31 3.2358 no .
H29 H32 2.7401 no .
H29 H34 2.6339 no .
H29 H35 3.1472 no .
H30 H33 2.9086 no .
H30 H34 3.2358 no .
H32 H33 3.1736 no .
H32 H34 2.6872 no .
H36 H39 2.7052 no .
H36 H40 3.2700 no .
H36 H42 2.6214 no .
H36 H44 3.1130 no .
H37 H42 3.2486 no .
H37 H44 2.9277 no .
H38 H39 3.0903 no .
H38 H40 2.8388 no .
H38 H45 3.1097 no .
H39 H42 2.7037 no .
H39 H43 3.2353 no .
H41 H42 3.1893 no .
H41 H43 2.9085 no .
H45 H46 2.3222 no .
H46 H47 2.3118 no .
H47 H48 2.3162 no .
H48 H49 2.3087 no .
S1 H1 3.0491 no .
S1 H9 3.4025 no .
S1 H17 3.3758 no .
S1 H36 2.9897 no 2_765
S1 H39 3.3731 no 2_765
S1 H45 3.0135 no .
S1 H47 3.4327 no 2_665
S2 H20 3.4623 no .
S2 H24 3.2511 no .
S2 H31 3.3128 no .
S2 H32 3.2268 no 2_666
S2 H34 3.3441 no 2_666
F1 H4 2.8027 no 1_455
F1 H13 3.5316 no 2_755
F1 H14 2.7101 no 1_455
F1 H44 3.5752 no 1_455
F1 H47 2.9949 no 2_665
F1 H48 2.9065 no 1_545
F2 H9 2.8919 no .
F2 H18 2.9269 no 1_545
F2 H19 3.0623 no 1_545
F2 H20 3.2949 no 1_545
F2 H27 3.4371 no .
F2 H28 3.1321 no .
F2 H49 3.5017 no 1_545
F3 H4 3.4065 no 1_455
F3 H5 2.8001 no 1_455
F3 H27 2.8380 no .
F3 H28 3.5609 no .
F3 H43 3.2618 no 1_455
F3 H44 3.0635 no 1_455
F4 H5 3.2405 no 1_465
F4 H8 3.4599 no 1_455
F4 H21 3.2882 no 1_455
F4 H22 3.5261 no 1_455
F4 H23 2.5843 no 1_455
F4 H25 3.3042 no 2_676
F4 H26 2.7151 no 2_676
F4 H34 2.9650 no 2_666
F5 H5 2.8542 no 1_465
F5 H18 2.9684 no .
F5 H20 2.8814 no .
F5 H24 3.3769 no .
F5 H26 3.3328 no .
F5 H26 3.3078 no 2_676
F6 H4 2.8335 no 1_465
F6 H5 3.2823 no 1_465
F6 H48 3.2593 no .
F6 H49 3.1800 no .
O1 H1 1.8711 no .
O1 H3 2.35(3) no .
O1 H9 3.3149 no .
O1 H17 3.0461 no .
O1 H27 3.1813 no .
O1 H28 3.2846 no .
O1 H36 2.9645 no 2_765
O1 H37 3.3925 no .
O1 H45 2.4609 no .
O2 H36 2.7468 no 2_765
O2 H39 3.2629 no 2_765
O2 H42 3.3714 no 1_455
O2 H42 2.8151 no 2_765
O2 H44 3.4626 no 1_455
O2 H45 2.6048 no .
O2 H46 2.9110 no .
O2 H46 2.6017 no 2_665
O2 H47 2.9540 no 2_665
O3 H1 3.3117 no .
O3 H9 2.7369 no .
O3 H10 3.5933 no .
O3 H10 2.9097 no 2_755
O3 H13 2.6257 no 2_755
O3 H16 3.5224 no 2_755
O3 H17 2.7191 no .
O3 H36 3.2915 no 2_765
O3 H39 2.6516 no 2_765
O3 H47 3.1726 no 2_665
O4 H2 2.4400 no .
O4 H20 2.4643 no .
O4 H24 2.8450 no .
O4 H30 3.1570 no .
O4 H31 2.6172 no .
O4 H49 2.7907 no .
O5 H7 2.5253 no 1_455
O5 H8 2.5533 no 1_455
O5 H31 3.4625 no .
O5 H32 2.8743 no 2_666
O5 H34 2.8295 no 2_666
O6 H6 2.6046 no 2_766
O6 H24 2.7671 no .
O6 H29 2.6414 no 2_666
O6 H32 2.6801 no 2_666
O6 H34 3.0651 no 2_666
C1 H21 3.5815 no 1_545
C2 H21 3.2504 no 1_545
C5 H25 3.1812 no 2_766
C6 H24 3.1864 no 2_766
C6 H25 3.1798 no 2_766
C6 H27 3.5903 no 1_655
C7 H30 3.3504 no 2_766
C10 H33 2.9891 no 2_766
C10 H34 3.4378 no 2_766
C13 H10 3.5726 no 2_755
C13 H16 3.2611 no 2_755
C13 H19 2.9970 no 1_545
C13 H39 3.4821 no 1_545
C13 H40 3.2236 no 1_545
C14 H47 3.0519 no 1_645
C14 H48 2.9182 no 1_645
C15 H10 3.2342 no 2_755
C17 H11 3.2940 no 1_565
C17 H28 3.3675 no 1_565
C18 H35 3.3116 no 1_565
C19 H6 3.4397 no 2_766
C20 H6 3.4572 no 1_455
C20 H18 3.1716 no 1_545
C21 H7 3.2781 no 2_766
C22 H8 2.9352 no 2_766
C22 H22 3.2015 no 1_545
C22 H23 3.4573 no 2_766
C22 H25 3.3853 no 2_766
C23 H36 3.5272 no 2_765
C23 H37 3.2175 no 2_765
C23 H38 3.1082 no 2_765
C23 H45 3.5628 no 2_765
C24 H10 3.3584 no 1_565
C24 H11 3.1036 no 1_565
C25 H46 3.4472 no 1_655
C25 H46 3.4648 no 2_765
C26 H15 3.3511 no 2_765
C27 H15 3.2395 no 2_765
C27 H36 3.3868 no 2_765
C28 H15 3.0796 no 2_765
C28 H42 2.9854 no 1_455
C28 H43 3.5745 no 1_455
C29 H12 3.3033 no 1_465
C29 H13 3.2852 no 1_465
C29 H14 3.4145 no 2_765
C29 H15 3.0630 no 2_765
C29 H42 3.5362 no 1_455
C30 H12 3.1009 no 1_465
C30 H13 3.5821 no 1_465
C30 H14 3.4265 no 1_465
C30 H15 3.1875 no 2_765
C30 H16 3.4833 no 2_765
C31 H15 3.3260 no 2_765
C31 H16 3.4115 no 2_765
C32 H27 3.5383 no .
C33 H5 3.3539 no 1_465
C33 H20 3.4458 no .
C33 H26 3.5585 no 2_676
H1 S1 3.0491 no .
H1 O1 1.8711 no .
H1 O3 3.3117 no .
H2 O4 2.4400 no .
H3 O1 2.35(3) no .
H4 F1 2.8027 no 1_655
H4 F3 3.4065 no 1_655
H4 F6 2.8335 no 1_645
H4 H21 3.2952 no 1_545
H4 H48 3.4858 no 1_645
H5 F3 2.8001 no 1_655
H5 F4 3.2405 no 1_645
H5 F5 2.8542 no 1_645
H5 F6 3.2823 no 1_645
H5 C33 3.3539 no 1_645
H5 H25 3.2807 no 2_766
H6 O6 2.6046 no 2_766
H6 C19 3.4397 no 2_766
H6 C20 3.4572 no 1_655
H6 H24 2.8424 no 2_766
H6 H25 3.2635 no 2_766
H6 H27 3.1350 no 1_655
H6 H29 2.9046 no 1_655
H6 H32 3.3935 no 1_655
H7 O5 2.5253 no 1_655
H7 C21 3.2781 no 2_766
H7 H30 2.7078 no 2_766
H7 H32 2.9755 no 2_766
H7 H33 3.5854 no 2_766
H8 F4 3.4599 no 1_655
H8 O5 2.5533 no 1_655
H8 C22 2.9352 no 2_766
H8 H33 2.4494 no 2_766
H8 H34 2.5880 no 2_766
H8 H35 3.4438 no 2_766
H9 S1 3.4025 no .
H9 F2 2.8919 no .
H9 O1 3.3149 no .
H9 O3 2.7369 no .
H9 H10 3.4997 no 2_755
H9 H16 3.1627 no 2_755
H9 H19 2.8144 no 1_545
H10 O3 3.5933 no .
H10 O3 2.9097 no 2_755
H10 C13 3.5726 no 2_755
H10 C15 3.2342 no 2_755
H10 C24 3.3584 no 1_545
H10 H9 3.4997 no 2_755
H10 H10 2.9438 no 2_755
H10 H16 2.5582 no 2_755
H10 H17 3.1073 no 2_755
H10 H39 3.0183 no 1_545
H10 H40 2.9099 no 1_545
H11 C17 3.2940 no 1_545
H11 C24 3.1036 no 1_545
H11 H19 2.3391 no 1_545
H11 H21 3.1674 no 1_545
H11 H39 3.1012 no 1_545
H11 H40 2.6703 no 1_545
H11 H41 3.0286 no 1_545
H12 C29 3.3033 no 1_645
H12 C30 3.1009 no 1_645
H12 H39 3.2184 no 1_545
H12 H41 3.3244 no 1_545
H12 H47 2.9135 no 1_645
H12 H48 2.5160 no 1_645
H13 F1 3.5316 no 2_755
H13 O3 2.6257 no 2_755
H13 C29 3.2852 no 1_645
H13 C30 3.5821 no 1_645
H13 H39 3.2029 no 1_545
H13 H47 2.5349 no 1_645
H13 H48 3.1321 no 1_645
H14 F1 2.7101 no 1_655
H14 C29 3.4145 no 2_765
H14 C30 3.4265 no 1_645
H14 H47 3.2368 no 1_645
H14 H47 3.1730 no 2_765
H14 H48 2.6525 no 1_645
H15 C26 3.3511 no 2_765
H15 C27 3.2395 no 2_765
H15 C28 3.0796 no 2_765
H15 C29 3.0630 no 2_765
H15 C30 3.1875 no 2_765
H15 C31 3.3260 no 2_765
H15 H38 3.4272 no 2_765
H15 H46 3.5217 no 2_765
H15 H47 3.4971 no 2_765
H16 O3 3.5224 no 2_755
H16 C13 3.2611 no 2_755
H16 C30 3.4833 no 2_765
H16 C31 3.4115 no 2_765
H16 H9 3.1627 no 2_755
H16 H10 2.5582 no 2_755
H16 H40 3.5720 no 2_765
H16 H49 3.5828 no 2_765
H17 S1 3.3758 no .
H17 O1 3.0461 no .
H17 O3 2.7191 no .
H17 H10 3.1073 no 2_755
H17 H36 3.4071 no 2_765
H17 H38 3.0371 no 2_765
H17 H40 3.5559 no 2_765
H18 F2 2.9269 no 1_565
H18 F5 2.9684 no .
H18 C20 3.1716 no 1_565
H18 H28 2.5489 no 1_565
H18 H29 2.9439 no 1_565
H19 F2 3.0623 no 1_565
H19 C13 2.9970 no 1_565
H19 H9 2.8144 no 1_565
H19 H11 2.3391 no 1_565
H19 H28 3.4090 no 1_565
H20 S2 3.4623 no .
H20 F2 3.2949 no 1_565
H20 F5 2.8814 no .
H20 O4 2.4643 no .
H20 C33 3.4458 no .
H21 F4 3.2882 no 1_655
H21 C1 3.5815 no 1_565
H21 C2 3.2504 no 1_565
H21 H4 3.2952 no 1_565
H21 H11 3.1674 no 1_565
H21 H35 3.4153 no 1_565
H22 F4 3.5261 no 1_655
H22 C22 3.2015 no 1_565
H22 H28 3.3351 no 1_565
H22 H34 3.1317 no 1_565
H22 H35 2.4639 no 1_565
H23 F4 2.5843 no 1_655
H23 C22 3.4573 no 2_766
H23 H33 3.3965 no 2_766
H23 H34 3.0209 no 2_766
H23 H35 3.3964 no 2_766
H24 S2 3.2511 no .
H24 F5 3.3769 no .
H24 O4 2.8450 no .
H24 O6 2.7671 no .
H24 C6 3.1864 no 2_766
H24 H6 2.8424 no 2_766
H25 F4 3.3042 no 2_676
H25 C5 3.1812 no 2_766
H25 C6 3.1798 no 2_766
H25 C22 3.3853 no 2_766
H25 H5 3.2807 no 2_766
H25 H6 3.2635 no 2_766
H25 H33 2.9897 no 2_766
H25 H35 3.0094 no 2_766
H26 F4 2.7151 no 2_676
H26 F5 3.3328 no .
H26 F5 3.3078 no 2_676
H26 C33 3.5585 no 2_676
H27 F2 3.4371 no .
H27 F3 2.8380 no .
H27 O1 3.1813 no .
H27 C6 3.5903 no 1_455
H27 C32 3.5383 no .
H27 H6 3.1350 no 1_455
H28 F2 3.1321 no .
H28 F3 3.5609 no .
H28 O1 3.2846 no .
H28 C17 3.3675 no 1_545
H28 H18 2.5489 no 1_545
H28 H19 3.4090 no 1_545
H28 H22 3.3351 no 1_545
H29 O6 2.6414 no 2_666
H29 H6 2.9046 no 1_455
H29 H18 2.9439 no 1_545
H30 O4 3.1570 no .
H30 C7 3.3504 no 2_766
H30 H7 2.7078 no 2_766
H31 S2 3.3128 no .
H31 O4 2.6172 no .
H31 O5 3.4625 no .
H32 S2 3.2268 no 2_666
H32 O5 2.8743 no 2_666
H32 O6 2.6801 no 2_666
H32 H6 3.3935 no 1_455
H32 H7 2.9755 no 2_766
H32 H32 3.5638 no 2_666
H33 C10 2.9891 no 2_766
H33 H7 3.5854 no 2_766
H33 H8 2.4494 no 2_766
H33 H23 3.3965 no 2_766
H33 H25 2.9897 no 2_766
H34 S2 3.3441 no 2_666
H34 F4 2.9650 no 2_666
H34 O5 2.8295 no 2_666
H34 O6 3.0651 no 2_666
H34 C10 3.4378 no 2_766
H34 H8 2.5880 no 2_766
H34 H22 3.1317 no 1_545
H34 H23 3.0209 no 2_766
H35 C18 3.3116 no 1_545
H35 H8 3.4438 no 2_766
H35 H21 3.4153 no 1_545
H35 H22 2.4639 no 1_545
H35 H23 3.3964 no 2_766
H35 H25 3.0094 no 2_766
H36 S1 2.9897 no 2_765
H36 O1 2.9645 no 2_765
H36 O2 2.7468 no 2_765
H36 O3 3.2915 no 2_765
H36 C23 3.5272 no 2_765
H36 C27 3.3868 no 2_765
H36 H17 3.4071 no 2_765
H36 H37 3.1843 no 2_765
H36 H38 3.0738 no 2_765
H36 H45 2.7958 no 2_765
H36 H46 3.4435 no 2_765
H37 O1 3.3925 no .
H37 C23 3.2175 no 2_765
H37 H36 3.1843 no 2_765
H37 H37 3.2416 no 2_765
H37 H38 2.7129 no 2_765
H37 H45 3.4917 no 2_765
H38 C23 3.1082 no 2_765
H38 H15 3.4272 no 2_765
H38 H17 3.0371 no 2_765
H38 H36 3.0738 no 2_765
H38 H37 2.7129 no 2_765
H38 H38 3.0208 no 2_765
H39 S1 3.3731 no 2_765
H39 O2 3.2629 no 2_765
H39 O3 2.6516 no 2_765
H39 C13 3.4821 no 1_565
H39 H10 3.0183 no 1_565
H39 H11 3.1012 no 1_565
H39 H12 3.2184 no 1_565
H39 H13 3.2029 no 1_565
H39 H47 3.2016 no 1_655
H40 C13 3.2236 no 1_565
H40 H10 2.9099 no 1_565
H40 H11 2.6703 no 1_565
H40 H16 3.5720 no 2_765
H40 H17 3.5559 no 2_765
H41 H11 3.0286 no 1_565
H41 H12 3.3244 no 1_565
H42 O2 3.3714 no 1_655
H42 O2 2.8151 no 2_765
H42 C28 2.9854 no 1_655
H42 C29 3.5362 no 1_655
H42 H46 2.5997 no 1_655
H42 H46 2.9092 no 2_765
H42 H47 3.5761 no 1_655
H43 F3 3.2618 no 1_655
H43 C28 3.5745 no 1_655
H43 H46 3.5365 no 1_655
H44 F1 3.5752 no 1_655
H44 F3 3.0635 no 1_655
H44 O2 3.4626 no 1_655
H44 H46 3.1354 no 2_765
H45 S1 3.0135 no .
H45 O1 2.4609 no .
H45 O2 2.6048 no .
H45 C23 3.5628 no 2_765
H45 H36 2.7958 no 2_765
H45 H37 3.4917 no 2_765
H46 O2 2.9110 no .
H46 O2 2.6017 no 2_665
H46 C25 3.4472 no 1_455
H46 C25 3.4648 no 2_765
H46 H15 3.5217 no 2_765
H46 H36 3.4435 no 2_765
H46 H42 2.5997 no 1_455
H46 H42 2.9092 no 2_765
H46 H43 3.5365 no 1_455
H46 H44 3.1354 no 2_765
H46 H46 3.3427 no 2_665
H47 S1 3.4327 no 2_665
H47 F1 2.9949 no 2_665
H47 O2 2.9540 no 2_665
H47 O3 3.1726 no 2_665
H47 C14 3.0519 no 1_465
H47 H12 2.9135 no 1_465
H47 H13 2.5349 no 1_465
H47 H14 3.2368 no 1_465
H47 H14 3.1730 no 2_765
H47 H15 3.4971 no 2_765
H47 H39 3.2016 no 1_455
H47 H42 3.5761 no 1_455
H48 F1 2.9065 no 1_565
H48 F6 3.2593 no .
H48 C14 2.9182 no 1_465
H48 H4 3.4858 no 1_465
H48 H12 2.5160 no 1_465
H48 H13 3.1321 no 1_465
H48 H14 2.6525 no 1_465
H49 F2 3.5017 no 1_565
H49 F6 3.1800 no .
H49 O4 2.7907 no .
H49 H16 3.5828 no 2_765

loop_
_geom_hbond_atom_site_label_D
_geom_hbond_atom_site_label_H
_geom_hbond_atom_site_label_A
_geom_hbond_distance_DA
_geom_hbond_distance_DH
_geom_hbond_distance_HA
_geom_hbond_angle_DHA
_geom_hbond_publ_flag
N1 H1 O1 2.760(3) 0.930 1.871 159.1 no
N3 H2 N7 2.889(4) 0.930 2.322 119.0 no

loop_
_geom_torsion_atom_site_label_1
_geom_torsion_atom_site_label_2
_geom_torsion_atom_site_label_3
_geom_torsion_atom_site_label_4
_geom_torsion
_geom_torsion_publ_flag
P1 Fe1 N2 N1 102.11(17) no
P1 Fe1 N2 C3 -94.72(11) no
N2 Fe1 P1 C20 -49.11(7) no
N2 Fe1 P1 C21 -168.74(7) no
N2 Fe1 P1 C22 70.13(7) no
P1 Fe1 N4 N3 -89.87(17) no
P1 Fe1 N4 C9 98.74(11) no
N4 Fe1 P1 C20 152.39(7) no
N4 Fe1 P1 C21 32.76(7) no
N4 Fe1 P1 C22 -88.37(7) no
P1 Fe1 N5 C4 88.29(12) no
P1 Fe1 N5 C8 -93.74(12) no
N5 Fe1 P1 C20 -128.22(7) no
N5 Fe1 P1 C21 112.14(7) no
N5 Fe1 P1 C22 -8.98(7) no
P1 Fe1 N6 N7 98.78(14) no
N6 Fe1 P1 C20 54.66(7) no
N6 Fe1 P1 C21 -64.97(8) no
N6 Fe1 P1 C22 173.90(7) no
P2 Fe1 N2 N1 -74.52(17) no
P2 Fe1 N2 C3 88.65(11) no
N2 Fe1 P2 C23 64.48(7) no
N2 Fe1 P2 C24 -177.92(7) no
N2 Fe1 P2 C25 -54.90(7) no
P2 Fe1 N4 N3 87.28(17) no
P2 Fe1 N4 C9 -84.11(11) no
N4 Fe1 P2 C23 -137.09(7) no
N4 Fe1 P2 C24 -19.50(7) no
N4 Fe1 P2 C25 103.52(7) no
P2 Fe1 N5 C4 -90.31(12) no
P2 Fe1 N5 C8 87.67(12) no
N5 Fe1 P2 C23 143.58(7) no
N5 Fe1 P2 C24 -98.83(7) no
N5 Fe1 P2 C25 24.19(7) no
P2 Fe1 N6 N7 -82.78(14) no
N6 Fe1 P2 C23 -39.38(7) no
N6 Fe1 P2 C24 78.22(7) no
N6 Fe1 P2 C25 -158.77(7) no
N2 Fe1 N4 N3 175.06(15) no
N2 Fe1 N4 C9 3.7(3) no
N4 Fe1 N2 N1 -162.74(16) no
N4 Fe1 N2 C3 0.4(3) no
N2 Fe1 N5 C4 -1.79(12) no
N2 Fe1 N5 C8 176.18(14) no
N5 Fe1 N2 N1 -164.40(18) no
N5 Fe1 N2 C3 -1.23(11) no
N2 Fe1 N6 N7 -170.56(13) no
N6 Fe1 N2 N1 12.42(19) no
N6 Fe1 N2 C3 175.59(11) no
N4 Fe1 N5 C4 178.83(14) no
N4 Fe1 N5 C8 -3.20(12) no
N5 Fe1 N4 N3 176.71(19) no
N5 Fe1 N4 C9 5.33(12) no
N4 Fe1 N6 N7 7.65(15) no
N6 Fe1 N4 N3 -0.20(19) no
N6 Fe1 N4 C9 -171.58(12) no
O1 S1 C32 F1 -179.05(15) no
O1 S1 C32 F2 -59.0(2) no
O1 S1 C32 F3 61.6(2) no
O2 S1 C32 F1 61.92(19) no
O2 S1 C32 F2 -178.07(18) no
O2 S1 C32 F3 -57.4(3) no
O3 S1 C32 F1 -60.11(19) no
O3 S1 C32 F2 59.9(3) no
O3 S1 C32 F3 -179.41(18) no
O4 S2 C33 F4 176.6(3) no
O4 S2 C33 F5 -63.7(3) no
O4 S2 C33 F6 57.2(3) no
O5 S2 C33 F4 56.2(3) no
O5 S2 C33 F5 175.87(19) no
O5 S2 C33 F6 -63.2(2) no
O6 S2 C33 F4 -63.2(3) no
O6 S2 C33 F5 56.5(3) no
O6 S2 C33 F6 177.39(18) no
N2 N1 C1 C2 1.3(3) no
N2 N1 C1 C12 -175.89(16) no
C1 N1 N2 Fe1 163.06(17) no
C1 N1 N2 C3 -1.2(2) no
Fe1 N2 C3 C2 -167.62(11) no
Fe1 N2 C3 C4 3.7(3) no
N1 N2 C3 C2 0.7(2) no
N1 N2 C3 C4 172.02(15) no
N4 N3 C11 C10 0.8(3) no
N4 N3 C11 C16 -178.00(16) no
C11 N3 N4 Fe1 -171.42(17) no
C11 N3 N4 C9 0.6(2) no
Fe1 N4 C9 C8 -6.5(3) no
Fe1 N4 C9 C10 172.24(11) no
N3 N4 C9 C8 179.59(15) no
N3 N4 C9 C10 -1.7(2) no
Fe1 N5 C4 C3 4.1(3) no
Fe1 N5 C4 C5 -178.94(12) no
Fe1 N5 C8 C7 -179.37(12) no
Fe1 N5 C8 C9 0.7(3) no
C4 N5 C8 C7 -1.4(3) no
C4 N5 C8 C9 178.67(16) no
C8 N5 C4 C3 -173.88(16) no
C8 N5 C4 C5 3.1(3) no
Fe1 N6 N7 C26 171.36(11) no
N6 N7 C26 C27 -2.1(3) no
N6 N7 C26 C31 179.89(17) no
N1 C1 C2 C3 -0.8(3) no
N1 C1 C12 C13 -73.0(3) no
N1 C1 C12 C14 167.81(17) no
N1 C1 C12 C15 48.2(3) no
C2 C1 C12 C13 110.7(3) no
C2 C1 C12 C14 -8.5(4) no
C2 C1 C12 C15 -128.1(3) no
C12 C1 C2 C3 176.0(2) no
C1 C2 C3 N2 0.1(3) no
C1 C2 C3 C4 -169.0(2) no
N2 C3 C4 N5 -4.9(3) no
N2 C3 C4 C5 178.38(18) no
C2 C3 C4 N5 163.8(3) no
C2 C3 C4 C5 -12.9(4) no
N5 C4 C5 C6 -2.1(3) no
C3 C4 C5 C6 174.26(18) no
C4 C5 C6 C7 -0.5(3) no
C5 C6 C7 C8 2.1(4) no
C6 C7 C8 N5 -1.2(4) no
C6 C7 C8 C9 178.70(19) no
N5 C8 C9 N4 3.7(3) no
N5 C8 C9 C10 -174.6(2) no
C7 C8 C9 N4 -176.2(2) no
C7 C8 C9 C10 5.5(4) no
N4 C9 C10 C11 2.2(3) no
C8 C9 C10 C11 -179.5(3) no
C9 C10 C11 N3 -1.7(3) no
C9 C10 C11 C16 176.88(19) no
N3 C11 C16 C17 -27.7(3) no
N3 C11 C16 C18 -149.28(19) no
N3 C11 C16 C19 92.8(3) no
C10 C11 C16 C17 153.8(3) no
C10 C11 C16 C18 32.3(4) no
C10 C11 C16 C19 -85.6(3) no
N7 C26 C27 C28 -177.34(18) no
N7 C26 C31 C30 178.34(18) no
C27 C26 C31 C30 0.2(4) no
C31 C26 C27 C28 0.6(4) no
C26 C27 C28 C29 -1.1(4) no
C27 C28 C29 C30 0.8(4) no
C28 C29 C30 C31 0.1(4) no
C29 C30 C31 C26 -0.6(4) no
